data_4061653
_journal_name_full Organometallics
_journal_paper_doi 10.1021/om050484d
_journal_year 2005
_chemical_formula_moiety 'C12 H15 Mo N O3'
_chemical_formula_sum 'C12 H15 Mo N O3'
_chemical_formula_weight 317.19
_space_group_IT_number 14
_symmetry_cell_setting monoclinic
_symmetry_space_group_name_Hall '-P 2yn'
_symmetry_space_group_name_H-M 'P 1 21/n 1'
_cell_angle_alpha 90.00
_cell_angle_beta 93.127(2)
_cell_angle_gamma 90.00
_cell_formula_units_Z 4
_cell_length_a 7.1688(8)
_cell_length_b 13.5094(14)
_cell_length_c 12.6905(13)
_cell_measurement_temperature 173(2)
_cell_volume 1227.2(2)
_diffrn_ambient_temperature 173(2)
_exptl_crystal_density_diffrn 1.717
_cod_depositor_comments
;
The following automatic conversions were performed:
'_symmetry_cell_setting' value 'Monoclinic' changed to 'monoclinic'
according to '/home/saulius/struct/CIF-dictionaries/cif_core.dic'
dictionary named 'cif_core.dic' version 2.4.1 from 2010-06-29.

Automatic conversion script
Id: cif_fix_enum 1527 2010-12-29 10:47:43Z saulius 
;
_cod_original_sg_symbol_H-M 'P 21/n'
_cod_database_code 4061653

loop_
_symmetry_equiv_pos_as_xyz
'x, y, z'
'-x+1/2, y+1/2, -z+1/2'
'-x, -y, -z'
'x-1/2, -y-1/2, z-1/2'

loop_
_atom_site_label
_atom_site_type_symbol
_atom_site_fract_x
_atom_site_fract_y
_atom_site_fract_z
_atom_site_U_iso_or_equiv
_atom_site_adp_type
_atom_site_occupancy
_atom_site_symmetry_multiplicity
_atom_site_calc_flag
_atom_site_refinement_flags
_atom_site_disorder_assembly
_atom_site_disorder_group
Mo1 Mo 0.26062(2) 0.571012(11) 0.234716(12) 0.01705(7) Uani 1 1 d . . .
C1 C 0.1085(3) 0.67114(13) 0.35864(14) 0.0189(4) Uani 1 1 d . . .
C2 C -0.0069(3) 0.66902(14) 0.26329(15) 0.0216(4) Uani 1 1 d . . .
H2A H -0.0367 0.7242 0.2191 0.026 Uiso 1 1 calc R . .
C3 C -0.0693(3) 0.57051(14) 0.24581(17) 0.0260(4) Uani 1 1 d . . .
H3A H -0.1481 0.5484 0.1879 0.031 Uiso 1 1 calc R . .
C4 C 0.0058(3) 0.51082(15) 0.32936(16) 0.0254(4) Uani 1 1 d . . .
H4A H -0.0137 0.4418 0.3377 0.031 Uiso 1 1 calc R . .
C5 C 0.1159(3) 0.57290(13) 0.39867(15) 0.0216(4) Uani 1 1 d . . .
H5A H 0.1832 0.5521 0.4613 0.026 Uiso 1 1 calc R . .
C6 C 0.1843(3) 0.76379(14) 0.41115(15) 0.0210(4) Uani 1 1 d . . .
H6A H 0.0849 0.7941 0.4517 0.025 Uiso 1 1 calc R . .
H6B H 0.2166 0.8115 0.3558 0.025 Uiso 1 1 calc R . .
C7 C 0.3555(3) 0.74743(14) 0.48496(14) 0.0216(4) Uani 1 1 d . . .
H7A H 0.3819 0.8085 0.5263 0.026 Uiso 1 1 calc R . .
H7B H 0.3297 0.6936 0.5351 0.026 Uiso 1 1 calc R . .
N1 N 0.5244(2) 0.72072(11) 0.42515(12) 0.0208(3) Uani 1 1 d . . .
H1A H 0.4835 0.6819 0.3680 0.025 Uiso 1 1 calc R . .
C8 C 0.6151(3) 0.81032(16) 0.38239(18) 0.0334(5) Uani 1 1 d . . .
H8A H 0.7129 0.7901 0.3359 0.050 Uiso 1 1 calc R . .
H8B H 0.6707 0.8498 0.4408 0.050 Uiso 1 1 calc R . .
H8C H 0.5214 0.8501 0.3424 0.050 Uiso 1 1 calc R . .
C9 C 0.6619(3) 0.66088(18) 0.49059(18) 0.0351(5) Uani 1 1 d . . .
H9A H 0.6019 0.6000 0.5135 0.053 Uiso 1 1 calc R . .
H9B H 0.7058 0.6993 0.5526 0.053 Uiso 1 1 calc R . .
H9C H 0.7682 0.6440 0.4487 0.053 Uiso 1 1 calc R . .
C10 C 0.4631(3) 0.47980(14) 0.27297(15) 0.0239(4) Uani 1 1 d . . .
O1 O 0.5792(2) 0.42250(11) 0.29743(14) 0.0371(4) Uani 1 1 d . . .
C11 C 0.2640(3) 0.51461(14) 0.09274(15) 0.0233(4) Uani 1 1 d . . .
O2 O 0.2636(2) 0.48250(11) 0.00843(11) 0.0365(4) Uani 1 1 d . . .
C12 C 0.4351(3) 0.66592(15) 0.18202(15) 0.0229(4) Uani 1 1 d . . .
O3 O 0.5349(2) 0.72617(11) 0.14927(12) 0.0354(4) Uani 1 1 d . . .

loop_
_atom_site_aniso_label
_atom_site_aniso_U_11
_atom_site_aniso_U_22
_atom_site_aniso_U_33
_atom_site_aniso_U_23
_atom_site_aniso_U_13
_atom_site_aniso_U_12
Mo1 0.01909(10) 0.01687(10) 0.01524(10) -0.00073(6) 0.00146(6) -0.00056(6)
C1 0.0178(9) 0.0218(9) 0.0172(8) -0.0007(7) 0.0032(7) 0.0020(7)
C2 0.0188(9) 0.0260(10) 0.0199(9) 0.0010(8) 0.0013(7) 0.0036(7)
C3 0.0175(9) 0.0339(11) 0.0264(11) -0.0052(8) -0.0003(8) -0.0016(8)
C4 0.0246(10) 0.0242(10) 0.0283(11) -0.0009(8) 0.0082(8) -0.0049(8)
C5 0.0216(9) 0.0259(10) 0.0178(9) 0.0035(7) 0.0048(7) 0.0021(7)
C6 0.0224(9) 0.0225(9) 0.0182(9) -0.0021(7) 0.0012(7) 0.0043(7)
C7 0.0239(10) 0.0241(10) 0.0166(9) -0.0032(7) 0.0008(7) 0.0018(7)
N1 0.0223(8) 0.0219(8) 0.0182(7) -0.0025(6) 0.0006(6) 0.0005(6)
C8 0.0380(12) 0.0267(11) 0.0363(12) -0.0030(9) 0.0091(10) -0.0095(9)
C9 0.0254(11) 0.0461(13) 0.0334(12) 0.0055(10) -0.0011(9) 0.0098(10)
C10 0.0250(10) 0.0226(10) 0.0243(10) 0.0011(8) 0.0035(8) -0.0035(8)
O1 0.0281(8) 0.0317(9) 0.0514(11) 0.0104(7) 0.0016(7) 0.0059(6)
C11 0.0288(10) 0.0187(9) 0.0223(10) 0.0017(8) -0.0002(8) 0.0005(7)
O2 0.0617(11) 0.0272(8) 0.0200(8) -0.0039(6) -0.0021(7) 0.0045(7)
C12 0.0276(10) 0.0261(10) 0.0153(9) -0.0034(8) 0.0028(7) 0.0007(8)
O3 0.0411(9) 0.0360(9) 0.0299(8) 0.0033(7) 0.0096(7) -0.0134(7)

loop_
_geom_bond_atom_site_label_1
_geom_bond_atom_site_label_2
_geom_bond_distance
_geom_bond_site_symmetry_2
_geom_bond_publ_flag
Mo1 C12 1.936(2) . ?
Mo1 C10 1.945(2) . ?
Mo1 C11 1.958(2) . ?
Mo1 C2 2.3744(19) . ?
Mo1 C5 2.3752(19) . ?
Mo1 C3 2.377(2) . ?
Mo1 C1 2.3833(18) . ?
Mo1 C4 2.3833(19) . ?
C1 C5 1.421(3) . ?
C1 C2 1.428(3) . ?
C1 C6 1.506(3) . ?
C2 C3 1.418(3) . ?
C2 H2A 0.9500 . ?
C3 C4 1.415(3) . ?
C3 H3A 0.9500 . ?
C4 C5 1.423(3) . ?
C4 H4A 0.9500 . ?
C5 H5A 0.9500 . ?
C6 C7 1.518(2) . ?
C6 H6A 0.9900 . ?
C6 H6B 0.9900 . ?
C7 N1 1.508(2) . ?
C7 H7A 0.9900 . ?
C7 H7B 0.9900 . ?
N1 C8 1.490(3) . ?
N1 C9 1.491(3) . ?
N1 H1A 0.9300 . ?
C8 H8A 0.9800 . ?
C8 H8B 0.9800 . ?
C8 H8C 0.9800 . ?
C9 H9A 0.9800 . ?
C9 H9B 0.9800 . ?
C9 H9C 0.9800 . ?
C10 O1 1.166(2) . ?
C11 O2 1.154(2) . ?
C12 O3 1.174(2) . ?
